data_7004497
loop_
_publ_author_name
'Crittall, Matthew R.'
'Ellul, Charles E.'
'Mahon, Mary F.'
'Saker, Olly'
'Whittlesey, Michael K.'

_publ_section_title
;
 Abnormal coordination of Arduengo's carbene upon reaction with
 M3(CO)12 (M = Ru, Os)
;
_journal_issue 32
_journal_name_full 'Dalton Transactions'
_journal_page_first 4209
_journal_page_last 4211
_journal_paper_doi 10.1039/b807923d
_journal_year 2008
_chemical_formula_sum 'C38 H40 N2 O12 Ru3'
_chemical_formula_weight 1019.93
_chemical_name_systematic
;
?
;
_space_group_IT_number 14
_symmetry_cell_setting monoclinic
_symmetry_space_group_name_Hall '-P 2ybc'
_symmetry_space_group_name_H-M 'P 1 21/c 1'
_atom_sites_solution_hydrogens geom
_atom_sites_solution_primary direct
_atom_sites_solution_secondary difmap
_audit_creation_method SHELXL-97
_cell_angle_alpha 90.00
_cell_angle_beta 105.924(1)
_cell_angle_gamma 90.00
_cell_formula_units_Z 4
_cell_length_a 14.7010(1)
_cell_length_b 18.5170(2)
_cell_length_c 15.1150(1)
_cell_measurement_reflns_used 68733
_cell_measurement_temperature 150(2)
_cell_measurement_theta_max 27.485
_cell_measurement_theta_min 2.910
_cell_volume 3956.69(6)
_computing_cell_refinement 'HKL Scalepack (Otwinowski & Minor 1997)'
_computing_data_collection 'Collect (Bruker AXS BV, 1997-2004)'
_computing_data_reduction 'Denzo & Scalepack (Otwinowski & Minor, 1997)'
_computing_molecular_graphics 'ORTEX (P.McArdle, 1995)'
_computing_publication_material 'SHELXL-97/2 (Sheldrick,1997)'
_computing_structure_refinement 'SHELXL-97 (Sheldrick, 1997)'
_computing_structure_solution 'SHELXS-97 (Sheldrick, 1990)'
_diffrn_ambient_temperature 150(2)
_diffrn_measured_fraction_theta_full 0.998
_diffrn_measured_fraction_theta_max 0.998
_diffrn_measurement_device_type '95mm CCD camera on \k-goniostat'
_diffrn_measurement_method CCD
_diffrn_radiation_monochromator graphite
_diffrn_radiation_source 'fine-focus sealed tube'
_diffrn_radiation_type MoK\a
_diffrn_radiation_wavelength 0.71073
_diffrn_reflns_av_R_equivalents 0.0440
_diffrn_reflns_av_sigmaI/netI 0.0288
_diffrn_reflns_limit_h_max 19
_diffrn_reflns_limit_h_min -19
_diffrn_reflns_limit_k_max 24
_diffrn_reflns_limit_k_min -24
_diffrn_reflns_limit_l_max 19
_diffrn_reflns_limit_l_min -19
_diffrn_reflns_number 79718
_diffrn_reflns_theta_full 27.48
_diffrn_reflns_theta_max 27.48
_diffrn_reflns_theta_min 2.99
_exptl_absorpt_coefficient_mu 1.194
_exptl_absorpt_correction_T_max 0.89
_exptl_absorpt_correction_T_min 0.85
_exptl_absorpt_correction_type multi-scan
_exptl_absorpt_process_details
;
multi-scan from symmetry-related measurements
Sortav (Blessing 1995)
;
_exptl_crystal_colour Colourless
_exptl_crystal_density_diffrn 1.712
_exptl_crystal_density_method 'not measured'
_exptl_crystal_description Parallelepiped
_exptl_crystal_F_000 2040
_exptl_crystal_size_max 0.13
_exptl_crystal_size_mid 0.13
_exptl_crystal_size_min 0.12
_refine_diff_density_max 0.899
_refine_diff_density_min -0.782
_refine_diff_density_rms 0.112
_refine_ls_extinction_method none
_refine_ls_goodness_of_fit_ref 1.078
_refine_ls_hydrogen_treatment constr
_refine_ls_matrix_type full
_refine_ls_number_parameters 496
_refine_ls_number_reflns 9050
_refine_ls_number_restraints 0
_refine_ls_restrained_S_all 1.078
_refine_ls_R_factor_all 0.0386
_refine_ls_R_factor_gt 0.0290
_refine_ls_shift/su_max 0.002
_refine_ls_shift/su_mean 0.000
_refine_ls_structure_factor_coef Fsqd
_refine_ls_weighting_details 'calc w=1/[\s^2^(Fo^2^)+(0.0300P)^2^+3.5296P] where P=(Fo^2^+2Fc^2^)/3'
_refine_ls_weighting_scheme calc
_refine_ls_wR_factor_gt 0.0650
_refine_ls_wR_factor_ref 0.0694
_reflns_number_gt 7727
_reflns_number_total 9050
_reflns_threshold_expression >2sigma(I)
_cod_data_source_file b807923d.txt
_cod_data_source_block k07mkw32
_cod_depositor_comments
;
The following automatic conversions were performed:
'_symmetry_cell_setting' value 'Monoclinic' changed to 'monoclinic'
according to '/home/saulius/struct/CIF-dictionaries/cif_core.dic'
dictionary named 'cif_core.dic' version 2.4.1 from
2010-06-29.

'_exptl_absorpt_correction_type' value 'Multi-Scan' changed
to 'multi-scan' according to
'/home/saulius/struct/CIF-dictionaries/cif_core.dic' dictionary named
'cif_core.dic' version 2.4.1 from 2010-06-29.

Automatic conversion script
Id: cif_fix_enum 1527 2010-12-29 10:47:43Z saulius 
;
_cod_original_sg_symbol_H-M P21/c
_cod_database_code 7004497

loop_
_symmetry_equiv_pos_as_xyz
'x, y, z'
'-x, y+1/2, -z+1/2'
'-x, -y, -z'
'x, -y-1/2, z-1/2'

loop_
_atom_site_label
_atom_site_type_symbol
_atom_site_fract_x
_atom_site_fract_y
_atom_site_fract_z
_atom_site_U_iso_or_equiv
_atom_site_adp_type
_atom_site_occupancy
_atom_site_symmetry_multiplicity
_atom_site_calc_flag
_atom_site_refinement_flags
_atom_site_disorder_assembly
_atom_site_disorder_group
Ru1 Ru 0.731331(13) 0.029777(10) 0.715314(12) 0.01847(5) Uani 1 1 d . . .
Ru2 Ru 0.805868(14) -0.034334(11) 0.890884(13) 0.02328(6) Uani 1 1 d . A .
Ru3 Ru 0.810389(14) -0.114591(10) 0.730383(13) 0.02189(6) Uani 1 1 d . A .
O1 O 0.54693(14) -0.05575(12) 0.65574(15) 0.0414(5) Uani 1 1 d . . .
O2 O 0.63803(17) 0.13578(11) 0.81337(13) 0.0438(5) Uani 1 1 d . . .
O3 O 0.90451(15) 0.12785(11) 0.73365(15) 0.0418(5) Uani 1 1 d . . .
O4 O 0.82061(16) 0.09567(12) 1.01769(14) 0.0423(5) Uani 1 1 d . A .
O5 O 0.59420(15) -0.05455(12) 0.87744(15) 0.0429(5) Uani 1 1 d . A .
O6 O 0.8740(2) -0.15635(13) 1.03046(15) 0.0631(7) Uani 1 1 d . A .
O7 O 1.00521(15) 0.00573(15) 0.88094(14) 0.0506(6) Uani 1 1 d . A .
O8 O 0.64115(17) -0.19424(11) 0.76981(17) 0.0496(6) Uani 1 1 d . A .
O9 O 0.96395(19) -0.21620(15) 0.84051(17) 0.0637(7) Uani 1 1 d . A .
O10 O 0.77456(15) -0.19090(11) 0.54579(14) 0.0402(5) Uani 1 1 d . A .
O11 O 0.95093(14) -0.02094(11) 0.66399(14) 0.0356(4) Uani 1 1 d . A .
O12 O 0.81689(17) 0.19022(16) 0.41658(19) 0.0644(7) Uani 1 1 d . . .
N1 N 0.65747(13) 0.10957(10) 0.51055(12) 0.0170(4) Uani 1 1 d . . .
N2 N 0.70026(14) 0.02958(10) 0.42412(13) 0.0188(4) Uani 1 1 d . . .
C1 C 0.6187(2) -0.02810(14) 0.68130(17) 0.0273(5) Uani 1 1 d . A .
C2 C 0.6734(2) 0.09786(14) 0.77252(17) 0.0284(6) Uani 1 1 d . A .
C3 C 0.8440(2) 0.08911(14) 0.73029(17) 0.0285(6) Uani 1 1 d . A .
C4 C 0.81151(19) 0.04696(15) 0.97014(17) 0.0290(6) Uani 1 1 d . . .
C5 C 0.6720(2) -0.04856(15) 0.87885(18) 0.0315(6) Uani 1 1 d . . .
C6 C 0.8493(2) -0.11155(16) 0.97835(19) 0.0394(7) Uani 1 1 d . . .
C7 C 0.9301(2) -0.01075(17) 0.88001(17) 0.0339(6) Uani 1 1 d . . .
C8 C 0.7027(2) -0.16141(15) 0.7582(2) 0.0350(6) Uani 1 1 d . . .
C9 C 0.9058(2) -0.17881(16) 0.8010(2) 0.0377(7) Uani 1 1 d . . .
C10 C 0.78649(18) -0.16183(13) 0.61432(18) 0.0270(5) Uani 1 1 d . . .
C11 C 0.89490(19) -0.04868(14) 0.69262(17) 0.0267(5) Uani 1 1 d . . .
C12 C 0.66072(16) 0.09382(12) 0.42495(15) 0.0180(4) Uani 1 1 d . A .
H12 H 0.6381 0.1241 0.3728 0.022 Uiso 1 1 calc R . .
C13 C 0.69846(17) 0.05249(12) 0.57047(15) 0.0202(5) Uani 1 1 d . A 1
C14 C 0.72340(18) 0.00372(13) 0.51358(15) 0.0223(5) Uani 1 1 d . A 1
H14 H 0.7525 -0.0416 0.5326 0.027 Uiso 1 1 calc R A 1
C15 C 0.61173(16) 0.17800(12) 0.53024(15) 0.0180(4) Uani 1 1 d . A .
C16 C 0.52720(17) 0.15887(12) 0.56719(16) 0.0216(5) Uani 1 1 d . . .
H16A H 0.5490 0.1293 0.6237 0.026 Uiso 1 1 calc R A .
H16B H 0.4805 0.1303 0.5208 0.026 Uiso 1 1 calc R . .
C17 C 0.48066(18) 0.22873(13) 0.58888(17) 0.0254(5) Uani 1 1 d . A .
H17 H 0.4265 0.2164 0.6141 0.030 Uiso 1 1 calc R . .
C18 C 0.55352(19) 0.27396(13) 0.65957(17) 0.0277(5) Uani 1 1 d . . .
H18A H 0.5233 0.3187 0.6737 0.033 Uiso 1 1 calc R A .
H18B H 0.5769 0.2462 0.7173 0.033 Uiso 1 1 calc R . .
C19 C 0.63646(18) 0.29338(13) 0.62103(17) 0.0253(5) Uani 1 1 d . A .
H19 H 0.6835 0.3229 0.6672 0.030 Uiso 1 1 calc R . .
C20 C 0.59950(19) 0.33716(13) 0.53225(18) 0.0273(5) Uani 1 1 d . . .
H20A H 0.5693 0.3822 0.5454 0.033 Uiso 1 1 calc R A .
H20B H 0.6527 0.3504 0.5071 0.033 Uiso 1 1 calc R . .
C21 C 0.52751(18) 0.29174(13) 0.46219(16) 0.0241(5) Uani 1 1 d . A .
H21 H 0.5037 0.3200 0.4041 0.029 Uiso 1 1 calc R . .
C22 C 0.57542(17) 0.22237(12) 0.44163(15) 0.0210(5) Uani 1 1 d . . .
H22A H 0.5296 0.1934 0.3949 0.025 Uiso 1 1 calc R A .
H22B H 0.6289 0.2350 0.4166 0.025 Uiso 1 1 calc R . .
C23 C 0.44468(18) 0.27263(14) 0.50011(18) 0.0279(5) Uani 1 1 d . . .
H23A H 0.3975 0.2441 0.4541 0.034 Uiso 1 1 calc R A .
H23B H 0.4137 0.3173 0.5130 0.034 Uiso 1 1 calc R . .
C24 C 0.68428(17) 0.22393(13) 0.60013(16) 0.0220(5) Uani 1 1 d . . .
H24A H 0.7376 0.2365 0.5748 0.026 Uiso 1 1 calc R A .
H24B H 0.7096 0.1961 0.6576 0.026 Uiso 1 1 calc R . .
C25 C 0.71601(17) -0.00953(12) 0.34374(15) 0.0184(4) Uani 1 1 d . A .
C26 C 0.65144(18) -0.07601(13) 0.32428(16) 0.0241(5) Uani 1 1 d . . .
H26A H 0.5844 -0.0608 0.3101 0.029 Uiso 1 1 calc R A .
H26B H 0.6653 -0.1076 0.3792 0.029 Uiso 1 1 calc R . .
C27 C 0.6684(2) -0.11736(14) 0.24228(17) 0.0299(6) Uani 1 1 d . A .
H27 H 0.6266 -0.1609 0.2294 0.036 Uiso 1 1 calc R . .
C28 C 0.7720(2) -0.14088(14) 0.26517(19) 0.0342(6) Uani 1 1 d . . .
H28A H 0.7830 -0.1686 0.2130 0.041 Uiso 1 1 calc R A .
H28B H 0.7870 -0.1726 0.3200 0.041 Uiso 1 1 calc R . .
C29 C 0.8363(2) -0.07434(15) 0.28399(18) 0.0322(6) Uani 1 1 d . A .
H29 H 0.9040 -0.0898 0.2984 0.039 Uiso 1 1 calc R . .
C30 C 0.8128(2) -0.02498(15) 0.19989(19) 0.0347(6) Uani 1 1 d . . .
H30A H 0.8543 0.0181 0.2124 0.042 Uiso 1 1 calc R A .
H30B H 0.8243 -0.0509 0.1467 0.042 Uiso 1 1 calc R . .
C31 C 0.7098(2) -0.00158(14) 0.17731(16) 0.0285(6) Uani 1 1 d . A .
H31 H 0.6948 0.0305 0.1220 0.034 Uiso 1 1 calc R . .
C32 C 0.69257(19) 0.03985(13) 0.25960(16) 0.0236(5) Uani 1 1 d . . .
H32A H 0.7330 0.0835 0.2723 0.028 Uiso 1 1 calc R A .
H32B H 0.6257 0.0554 0.2452 0.028 Uiso 1 1 calc R . .
C33 C 0.81971(18) -0.03270(14) 0.36600(17) 0.0264(5) Uani 1 1 d . . .
H33A H 0.8356 -0.0638 0.4214 0.032 Uiso 1 1 calc R A .
H33B H 0.8611 0.0104 0.3789 0.032 Uiso 1 1 calc R . .
C34 C 0.6450(2) -0.06803(15) 0.15776(17) 0.0326(6) Uani 1 1 d . . .
H34A H 0.5780 -0.0526 0.1433 0.039 Uiso 1 1 calc R A .
H34B H 0.6542 -0.0946 0.1040 0.039 Uiso 1 1 calc R . .
C35 C 0.8908(2) 0.16664(19) 0.4926(2) 0.0478(8) Uani 1 1 d . . .
H35A H 0.8777 0.1173 0.5110 0.057 Uiso 1 1 calc R . .
H35B H 0.8969 0.1994 0.5457 0.057 Uiso 1 1 calc R . .
C36 C 0.9810(2) 0.1674(2) 0.4624(2) 0.0519(9) Uani 1 1 d . . .
H36A H 1.0313 0.1952 0.5061 0.062 Uiso 1 1 calc R . .
H36B H 1.0039 0.1177 0.4574 0.062 Uiso 1 1 calc R . .
C37 C 0.9514(3) 0.2037(3) 0.3697(3) 0.0735(12) Uani 1 1 d . . .
H37A H 0.9979 0.2410 0.3646 0.088 Uiso 1 1 calc R . .
H37B H 0.9456 0.1680 0.3197 0.088 Uiso 1 1 calc R . .
C38 C 0.8583(3) 0.2369(2) 0.3650(3) 0.0624(10) Uani 1 1 d . . .
H38A H 0.8663 0.2860 0.3920 0.075 Uiso 1 1 calc R . .
H38B H 0.8188 0.2400 0.3005 0.075 Uiso 1 1 calc R . .

loop_
_atom_site_aniso_label
_atom_site_aniso_U_11
_atom_site_aniso_U_22
_atom_site_aniso_U_33
_atom_site_aniso_U_23
_atom_site_aniso_U_13
_atom_site_aniso_U_12
Ru1 0.02250(11) 0.01931(10) 0.01384(9) 0.00003(6) 0.00536(7) 0.00300(7)
Ru2 0.02527(11) 0.02923(11) 0.01555(10) 0.00339(7) 0.00595(8) 0.00407(8)
Ru3 0.02516(11) 0.02018(10) 0.02172(10) 0.00257(7) 0.00878(8) 0.00373(7)
O1 0.0296(11) 0.0451(12) 0.0463(12) -0.0053(10) 0.0051(9) -0.0066(9)
O2 0.0670(15) 0.0415(12) 0.0297(10) 0.0015(9) 0.0245(10) 0.0239(11)
O3 0.0352(12) 0.0367(11) 0.0545(13) -0.0048(10) 0.0140(10) -0.0101(10)
O4 0.0453(13) 0.0435(12) 0.0380(11) -0.0094(10) 0.0114(9) 0.0049(10)
O5 0.0357(12) 0.0544(13) 0.0453(12) -0.0001(10) 0.0222(10) -0.0075(10)
O6 0.106(2) 0.0433(13) 0.0370(12) 0.0169(11) 0.0147(13) 0.0230(14)
O7 0.0251(12) 0.0948(19) 0.0305(11) -0.0073(11) 0.0051(9) -0.0036(12)
O8 0.0536(14) 0.0346(11) 0.0746(16) -0.0019(11) 0.0412(13) -0.0090(10)
O9 0.0638(17) 0.0674(16) 0.0568(15) 0.0257(13) 0.0115(13) 0.0377(14)
O10 0.0460(13) 0.0388(11) 0.0373(11) -0.0128(9) 0.0139(9) -0.0058(9)
O11 0.0364(11) 0.0354(10) 0.0414(11) -0.0058(9) 0.0214(9) -0.0065(9)
O12 0.0348(13) 0.0808(19) 0.0753(17) 0.0202(15) 0.0113(12) -0.0138(12)
N1 0.0185(10) 0.0169(9) 0.0167(9) -0.0011(7) 0.0064(7) 0.0002(7)
N2 0.0226(10) 0.0189(9) 0.0151(9) -0.0002(7) 0.0054(8) 0.0012(8)
C1 0.0305(15) 0.0297(13) 0.0224(12) 0.0003(10) 0.0083(10) 0.0042(11)
C2 0.0370(15) 0.0270(13) 0.0213(12) 0.0039(10) 0.0082(11) 0.0052(11)
C3 0.0313(15) 0.0305(14) 0.0223(12) -0.0010(10) 0.0048(10) 0.0051(12)
C4 0.0259(14) 0.0380(15) 0.0238(12) 0.0043(11) 0.0077(10) 0.0049(11)
C5 0.0411(17) 0.0316(14) 0.0240(13) 0.0038(11) 0.0123(11) 0.0019(12)
C6 0.054(2) 0.0383(16) 0.0258(13) 0.0000(12) 0.0114(13) 0.0102(14)
C7 0.0300(16) 0.0534(17) 0.0153(12) -0.0017(11) 0.0013(10) 0.0070(13)
C8 0.0436(17) 0.0255(13) 0.0422(16) -0.0016(11) 0.0225(13) 0.0041(12)
C9 0.0434(17) 0.0382(16) 0.0341(15) 0.0073(12) 0.0148(13) 0.0106(14)
C10 0.0269(13) 0.0231(12) 0.0332(14) 0.0003(11) 0.0116(11) -0.0024(10)
C11 0.0305(14) 0.0274(12) 0.0211(12) -0.0043(10) 0.0052(10) 0.0016(11)
C12 0.0199(12) 0.0182(11) 0.0161(10) 0.0012(8) 0.0052(9) -0.0011(9)
C13 0.0244(12) 0.0196(11) 0.0163(10) 0.0016(9) 0.0052(9) 0.0023(9)
C14 0.0299(13) 0.0207(11) 0.0162(11) 0.0009(9) 0.0062(9) 0.0052(10)
C15 0.0192(11) 0.0164(10) 0.0188(10) -0.0003(8) 0.0060(9) 0.0012(9)
C16 0.0239(12) 0.0201(11) 0.0234(11) -0.0001(9) 0.0109(9) -0.0005(9)
C17 0.0251(13) 0.0235(12) 0.0322(13) 0.0015(10) 0.0156(10) 0.0020(10)
C18 0.0372(15) 0.0222(12) 0.0265(12) -0.0017(10) 0.0136(11) 0.0083(11)
C19 0.0250(13) 0.0218(12) 0.0271(12) -0.0066(10) 0.0036(10) -0.0005(10)
C20 0.0308(14) 0.0180(11) 0.0357(14) 0.0001(10) 0.0133(11) -0.0002(10)
C21 0.0264(13) 0.0217(12) 0.0245(12) 0.0039(9) 0.0073(10) 0.0044(10)
C22 0.0235(12) 0.0204(11) 0.0196(11) 0.0020(9) 0.0069(9) 0.0035(9)
C23 0.0234(13) 0.0261(13) 0.0345(14) 0.0013(10) 0.0083(11) 0.0064(10)
C24 0.0215(12) 0.0215(11) 0.0226(11) -0.0042(9) 0.0055(9) -0.0007(9)
C25 0.0231(12) 0.0173(10) 0.0155(10) -0.0027(8) 0.0066(9) -0.0003(9)
C26 0.0285(13) 0.0224(12) 0.0219(11) -0.0025(9) 0.0080(10) -0.0044(10)
C27 0.0390(16) 0.0234(12) 0.0258(13) -0.0056(10) 0.0062(11) -0.0067(11)
C28 0.0498(18) 0.0255(13) 0.0282(13) -0.0070(11) 0.0124(12) 0.0076(12)
C29 0.0294(14) 0.0383(15) 0.0313(14) -0.0065(11) 0.0127(11) 0.0084(12)
C30 0.0425(17) 0.0377(15) 0.0318(14) -0.0069(12) 0.0236(13) -0.0043(12)
C31 0.0444(16) 0.0278(13) 0.0155(11) -0.0010(10) 0.0119(10) 0.0010(11)
C32 0.0315(14) 0.0212(12) 0.0196(11) -0.0004(9) 0.0096(10) 0.0002(10)
C33 0.0228(13) 0.0304(13) 0.0257(12) -0.0048(10) 0.0059(10) 0.0009(10)
C34 0.0423(16) 0.0317(14) 0.0212(12) -0.0079(10) 0.0045(11) -0.0006(12)
C35 0.048(2) 0.054(2) 0.0428(17) -0.0074(15) 0.0148(15) -0.0140(16)
C36 0.0379(18) 0.067(2) 0.0512(19) -0.0102(17) 0.0131(15) 0.0075(16)
C37 0.070(3) 0.087(3) 0.075(3) 0.008(2) 0.039(2) -0.001(2)
C38 0.052(2) 0.062(2) 0.072(3) 0.016(2) 0.0149(19) -0.0048(18)

loop_
_atom_type_symbol
_atom_type_description
_atom_type_scat_dispersion_real
_atom_type_scat_dispersion_imag
_atom_type_scat_source
C C 0.0033 0.0016 'International Tables Vol C Tables 4.2.6.8 and 6.1.1.4'
H H 0.0000 0.0000 'International Tables Vol C Tables 4.2.6.8 and 6.1.1.4'
O O 0.0106 0.0060 'International Tables Vol C Tables 4.2.6.8 and 6.1.1.4'
N N 0.0061 0.0033 'International Tables Vol C Tables 4.2.6.8 and 6.1.1.4'
Ru Ru -1.2594 0.8363 'International Tables Vol C Tables 4.2.6.8 and 6.1.1.4'

loop_
_geom_angle_atom_site_label_1
_geom_angle_atom_site_label_2
_geom_angle_atom_site_label_3
_geom_angle
_geom_angle_site_symmetry_1
_geom_angle_site_symmetry_3
_geom_angle_publ_flag
C2 Ru1 C1 91.81(12) . . ?
C2 Ru1 C3 92.69(12) . . ?
C1 Ru1 C3 171.46(10) . . ?
C2 Ru1 C13 109.68(10) . . ?
C1 Ru1 C13 84.27(10) . . ?
C3 Ru1 C13 87.39(10) . . ?
C2 Ru1 Ru2 87.56(7) . . ?
C1 Ru1 Ru2 95.75(7) . . ?
C3 Ru1 Ru2 91.69(7) . . ?
C13 Ru1 Ru2 162.76(6) . . ?
C2 Ru1 Ru3 144.34(8) . . ?
C1 Ru1 Ru3 78.69(8) . . ?
C3 Ru1 Ru3 101.61(8) . . ?
C13 Ru1 Ru3 103.51(6) . . ?
Ru2 Ru1 Ru3 59.818(6) . . ?
C4 Ru2 C7 89.76(12) . . ?
C4 Ru2 C6 101.80(12) . . ?
C7 Ru2 C6 94.77(13) . . ?
C4 Ru2 C5 91.96(11) . . ?
C7 Ru2 C5 168.80(11) . . ?
C6 Ru2 C5 95.71(13) . . ?
C4 Ru2 Ru1 101.29(8) . . ?
C7 Ru2 Ru1 87.55(8) . . ?
C6 Ru2 Ru1 156.80(9) . . ?
C5 Ru2 Ru1 81.25(8) . . ?
C4 Ru2 Ru3 158.96(8) . . ?
C7 Ru2 Ru3 78.61(8) . . ?
C6 Ru2 Ru3 96.64(8) . . ?
C5 Ru2 Ru3 96.24(8) . . ?
Ru1 Ru2 Ru3 61.141(6) . . ?
C10 Ru3 C9 98.58(12) . . ?
C10 Ru3 C11 89.38(10) . . ?
C9 Ru3 C11 97.12(12) . . ?
C10 Ru3 C8 92.22(11) . . ?
C9 Ru3 C8 96.74(13) . . ?
C11 Ru3 C8 165.65(11) . . ?
C10 Ru3 Ru2 167.99(8) . . ?
C9 Ru3 Ru2 91.94(9) . . ?
C11 Ru3 Ru2 95.08(7) . . ?
C8 Ru3 Ru2 80.74(8) . . ?
C10 Ru3 Ru1 112.49(8) . . ?
C9 Ru3 Ru1 146.04(9) . . ?
C11 Ru3 Ru1 70.81(8) . . ?
C8 Ru3 Ru1 95.46(8) . . ?
Ru2 Ru3 Ru1 59.041(6) . . ?
C38 O12 C35 106.6(3) . . ?
C12 N1 C13 109.50(18) . . ?
C12 N1 C15 120.76(18) . . ?
C13 N1 C15 129.69(18) . . ?
C12 N2 C14 106.96(19) . . ?
C12 N2 C25 127.75(19) . . ?
C14 N2 C25 125.28(19) . . ?
O1 C1 Ru1 172.2(2) . . ?
O2 C2 Ru1 174.4(2) . . ?
O3 C3 Ru1 173.8(2) . . ?
O4 C4 Ru2 175.8(2) . . ?
O5 C5 Ru2 175.3(2) . . ?
O6 C6 Ru2 179.0(3) . . ?
O7 C7 Ru2 174.1(2) . . ?
O8 C8 Ru3 173.6(2) . . ?
O9 C9 Ru3 177.6(3) . . ?
O10 C10 Ru3 178.1(2) . . ?
O11 C11 Ru3 167.3(2) . . ?
N2 C12 N1 109.66(19) . . ?
C14 C13 N1 103.40(19) . . ?
C14 C13 Ru1 119.21(17) . . ?
N1 C13 Ru1 137.34(16) . . ?
C13 C14 N2 110.5(2) . . ?
N1 C15 C24 109.83(18) . . ?
N1 C15 C16 109.15(18) . . ?
C24 C15 C16 110.84(18) . . ?
N1 C15 C22 110.22(17) . . ?
C24 C15 C22 108.25(18) . . ?
C16 C15 C22 108.54(19) . . ?
C15 C16 C17 109.53(19) . . ?
C23 C17 C18 109.1(2) . . ?
C23 C17 C16 109.0(2) . . ?
C18 C17 C16 109.9(2) . . ?
C19 C18 C17 109.82(19) . . ?
C18 C19 C20 109.2(2) . . ?
C18 C19 C24 109.7(2) . . ?
C20 C19 C24 109.5(2) . . ?
C21 C20 C19 109.10(19) . . ?
C23 C21 C20 109.9(2) . . ?
C23 C21 C22 109.9(2) . . ?
C20 C21 C22 109.4(2) . . ?
C15 C22 C21 109.83(18) . . ?
C21 C23 C17 109.4(2) . . ?
C15 C24 C19 109.49(19) . . ?
N2 C25 C32 109.81(18) . . ?
N2 C25 C33 109.04(18) . . ?
C32 C25 C33 109.6(2) . . ?
N2 C25 C26 108.73(18) . . ?
C32 C25 C26 109.55(19) . . ?
C33 C25 C26 110.14(19) . . ?
C25 C26 C27 109.1(2) . . ?
C28 C27 C34 109.9(2) . . ?
C28 C27 C26 109.4(2) . . ?
C34 C27 C26 109.1(2) . . ?
C27 C28 C29 109.8(2) . . ?
C30 C29 C28 109.9(2) . . ?
C30 C29 C33 108.8(2) . . ?
C28 C29 C33 109.1(2) . . ?
C31 C30 C29 110.0(2) . . ?
C30 C31 C34 110.0(2) . . ?
C30 C31 C32 109.5(2) . . ?
C34 C31 C32 108.9(2) . . ?
C25 C32 C31 108.95(19) . . ?
C25 C33 C29 109.4(2) . . ?
C27 C34 C31 109.4(2) . . ?
O12 C35 C36 107.0(3) . . ?
C37 C36 C35 103.3(3) . . ?
C38 C37 C36 104.9(3) . . ?
O12 C38 C37 104.6(3) . . ?

loop_
_geom_bond_atom_site_label_1
_geom_bond_atom_site_label_2
_geom_bond_distance
_geom_bond_site_symmetry_2
_geom_bond_publ_flag
Ru1 C2 1.862(3) . ?
Ru1 C1 1.920(3) . ?
Ru1 C3 1.948(3) . ?
Ru1 C13 2.150(2) . ?
Ru1 Ru2 2.8384(3) . ?
Ru1 Ru3 2.8989(3) . ?
Ru2 C4 1.912(3) . ?
Ru2 C7 1.928(3) . ?
Ru2 C6 1.933(3) . ?
Ru2 C5 1.944(3) . ?
Ru2 Ru3 2.8613(3) . ?
Ru3 C10 1.905(3) . ?
Ru3 C9 1.923(3) . ?
Ru3 C11 1.936(3) . ?
Ru3 C8 1.949(3) . ?
O1 C1 1.141(3) . ?
O2 C2 1.149(3) . ?
O3 C3 1.133(3) . ?
O4 C4 1.138(3) . ?
O5 C5 1.144(3) . ?
O6 C6 1.133(4) . ?
O7 C7 1.142(4) . ?
O8 C8 1.143(4) . ?
O9 C9 1.134(4) . ?
O10 C10 1.137(3) . ?
O11 C11 1.151(3) . ?
O12 C38 1.409(4) . ?
O12 C35 1.417(4) . ?
N1 C12 1.340(3) . ?
N1 C13 1.415(3) . ?
N1 C15 1.502(3) . ?
N2 C12 1.325(3) . ?
N2 C14 1.386(3) . ?
N2 C25 1.486(3) . ?
C13 C14 1.365(3) . ?
C15 C24 1.536(3) . ?
C15 C16 1.537(3) . ?
C15 C22 1.537(3) . ?
C16 C17 1.540(3) . ?
C17 C23 1.533(3) . ?
C17 C18 1.537(4) . ?
C18 C19 1.531(4) . ?
C19 C20 1.534(3) . ?
C19 C24 1.539(3) . ?
C20 C21 1.528(3) . ?
C21 C23 1.523(4) . ?
C21 C22 1.537(3) . ?
C25 C32 1.527(3) . ?
C25 C33 1.530(3) . ?
C25 C26 1.533(3) . ?
C26 C27 1.534(3) . ?
C27 C28 1.530(4) . ?
C27 C34 1.531(4) . ?
C28 C29 1.532(4) . ?
C29 C30 1.526(4) . ?
C29 C33 1.535(3) . ?
C30 C31 1.521(4) . ?
C31 C34 1.534(4) . ?
C31 C32 1.540(3) . ?
C35 C36 1.515(5) . ?
C36 C37 1.506(5) . ?
C37 C38 1.484(6) . ?
